data_7128759
loop_
_publ_author_name
'Cutler, Daniel J.'
'Singh, Mukesh K.'
'Nichol, Gary S.'
'Evangelisti, Marco'
'Schnack, J\"urgen'
'Cronin, Leroy'
'Brechin, Euan K.'

_publ_section_title
;
 [Fe<sub>15</sub>]: a frustrated, centred tetrakis hexahedron.
;
_journal_issue 71
_journal_name_full 'Chemical communications (Cambridge, England)'
_journal_page_first 8925
_journal_page_last 8928
_journal_paper_doi 10.1039/d1cc03919a
_journal_volume 57
_journal_year 2021
_chemical_formula_moiety 'C48 H96 Cl6 Fe15 N8 O30, 2(Cl1 O4), 1(H O)'
_chemical_formula_sum 'C48 H97 Cl8 Fe15 N8 O39'
_chemical_formula_weight 2531.68
_space_group_crystal_system trigonal
_space_group_IT_number 148
_space_group_name_Hall '-R 3'
_space_group_name_H-M_alt 'R -3 :H'
_atom_sites_solution_hydrogens mixed
_atom_sites_solution_primary iterative
_audit_creation_date 2021-08-04
_audit_creation_method
;
Olex2 1.3
(compiled 2020.11.12 svn.r5f609507 for OlexSys, GUI svn.r6272)
;
_audit_update_record
;
2021-08-04 deposited with the CCDC.	2021-08-09 downloaded from the CCDC.
;
_cell_angle_alpha 90
_cell_angle_beta 90
_cell_angle_gamma 120
_cell_formula_units_Z 3
_cell_length_a 15.1578(5)
_cell_length_b 15.1578(5)
_cell_length_c 31.4738(12)
_cell_measurement_reflns_used 11929
_cell_measurement_temperature 120.0(2)
_cell_measurement_theta_max 28.6120
_cell_measurement_theta_min 3.8860
_cell_volume 6262.6(4)
_computing_cell_refinement 'CrysAlisPro 1.171.40.84a (Rigaku OD, 2020)'
_computing_data_collection 'CrysAlisPro 1.171.40.84a (Rigaku OD, 2020)'
_computing_data_reduction 'CrysAlisPro 1.171.40.84a (Rigaku OD, 2020)'
_computing_molecular_graphics 'Olex2 1.3 (Dolomanov et al., 2009)'
_computing_publication_material 'Olex2 1.3 (Dolomanov et al., 2009)'
_computing_structure_refinement 'SHELXL 2018/3 (Sheldrick, 2015)'
_computing_structure_solution 'olex2.solve 1.3 (Bourhis et al., 2015)'
_diffrn_ambient_environment N~2~
_diffrn_ambient_temperature 120.0(2)
_diffrn_detector 'CCD plate'
_diffrn_detector_area_resol_mean 8.0521
_diffrn_detector_type Eos
_diffrn_measured_fraction_theta_full 0.995
_diffrn_measured_fraction_theta_max 0.885
_diffrn_measurement_details
;
List of Runs (angles in degrees, time in seconds):

  # Type    Start    End  Width  t~exp~   \w     \q     \k     \f   Frames
#--------------------------------------------------------------------------
  1  \w    -52.00  86.00   1.00  137.03    --   17.54  -6.00 103.00  138
  2  \w     10.00  78.00   1.00  137.03    --   17.54-139.00  96.00   68
  3  \w     -9.00  39.00   1.00  137.03    --   17.54  77.00-180.00   48
  4  \w     -2.00  73.00   1.00  137.03    --   17.54  37.00 -90.00   75
;
_diffrn_measurement_device 'four-circle diffractometer'
_diffrn_measurement_device_type 'Rigaku Oxford Diffraction XCalibur'
_diffrn_measurement_method '\w scans'
_diffrn_orient_matrix_type 'CrysAlisPro convention (1999,Acta A55,543-557)'
_diffrn_orient_matrix_UB_11 0.0534846000
_diffrn_orient_matrix_UB_12 0.0322609000
_diffrn_orient_matrix_UB_13 -0.0017530000
_diffrn_orient_matrix_UB_21 0.0063308000
_diffrn_orient_matrix_UB_22 -0.0433387000
_diffrn_orient_matrix_UB_23 -0.0003558000
_diffrn_orient_matrix_UB_31 -0.0042814000
_diffrn_orient_matrix_UB_32 -0.0018651000
_diffrn_orient_matrix_UB_33 -0.0224502000
_diffrn_radiation_monochromator graphite
_diffrn_radiation_probe x-ray
_diffrn_radiation_type 'Mo K\a'
_diffrn_radiation_wavelength 0.71073
_diffrn_reflns_av_R_equivalents 0.0219
_diffrn_reflns_av_unetI/netI 0.0215
_diffrn_reflns_Laue_measured_fraction_full 0.995
_diffrn_reflns_Laue_measured_fraction_max 0.885
_diffrn_reflns_limit_h_max 20
_diffrn_reflns_limit_h_min -18
_diffrn_reflns_limit_k_max 18
_diffrn_reflns_limit_k_min -18
_diffrn_reflns_limit_l_max 43
_diffrn_reflns_limit_l_min -39
_diffrn_reflns_number 15300
_diffrn_reflns_point_group_measured_fraction_full 0.995
_diffrn_reflns_point_group_measured_fraction_max 0.885
_diffrn_reflns_theta_full 25.242
_diffrn_reflns_theta_max 29.352
_diffrn_reflns_theta_min 3.363
_diffrn_source 'fine-focus sealed X-ray tube'
_diffrn_source_type 'Enhance (Mo) X-ray Source'
_exptl_absorpt_coefficient_mu 2.865
_exptl_absorpt_correction_T_max 1.00000
_exptl_absorpt_correction_T_min 0.56327
_exptl_absorpt_correction_type multi-scan
_exptl_absorpt_process_details
;
CrysAlisPro 1.171.40.84a (Rigaku Oxford Diffraction, 2020)
Empirical absorption correction using spherical harmonics,
implemented in SCALE3 ABSPACK scaling algorithm.
;
_exptl_crystal_colour 'dark red'
_exptl_crystal_colour_modifier dark
_exptl_crystal_colour_primary red
_exptl_crystal_density_diffrn 2.014
_exptl_crystal_description block
_exptl_crystal_F_000 3837
_exptl_crystal_size_max 0.8
_exptl_crystal_size_mid 0.5
_exptl_crystal_size_min 0.3
_refine_diff_density_max 1.682
_refine_diff_density_min -1.384
_refine_diff_density_rms 0.117
_refine_ls_extinction_method none
_refine_ls_goodness_of_fit_ref 1.134
_refine_ls_hydrogen_treatment mixed
_refine_ls_matrix_type full
_refine_ls_number_parameters 304
_refine_ls_number_reflns 3385
_refine_ls_number_restraints 276
_refine_ls_restrained_S_all 1.122
_refine_ls_R_factor_all 0.0756
_refine_ls_R_factor_gt 0.0646
_refine_ls_shift/su_max 0.001
_refine_ls_shift/su_mean 0.000
_refine_ls_structure_factor_coef Fsqd
_refine_ls_weighting_details 'w=1/[\s^2^(Fo^2^)+(0.0295P)^2^+117.2156P] where P=(Fo^2^+2Fc^2^)/3'
_refine_ls_weighting_scheme calc
_refine_ls_wR_factor_gt 0.1348
_refine_ls_wR_factor_ref 0.1400
_reflns_Friedel_coverage 0.000
_reflns_number_gt 2914
_reflns_number_total 3385
_reflns_threshold_expression 'I > 2\s(I)'
_cod_data_source_file d1cc03919a2.cif
_cod_data_source_block fe15
_cod_depositor_comments 'Adding full bibliography for 7128759.cif.'
_cod_original_cell_volume 6262.6(5)
_cod_original_sg_symbol_H-M 'R -3'
_cod_database_code 7128759
_shelx_shelxl_version_number 2018/3
_chemical_oxdiff_usercomment '@120 Fe15(tea)8Cl6'
_shelx_space_group_comment
;
The symmetry employed for this shelxl refinement is uniquely defined
by the following loop, which should always be used as a source of
symmetry information in preference to the above space-group names.
They are only intended as comments.
;
_shelx_estimated_absorpt_t_max 0.480
_shelx_estimated_absorpt_t_min 0.208
_reflns_odcompleteness_completeness 99.54
_reflns_odcompleteness_iscentric 1
_reflns_odcompleteness_theta 26.32
_olex2_refinement_description
;
1. Fixed Uiso
 At 1.2 times of:
  All C(H,H) groups, All O(H) groups
2. Restrained distances
 O999-H999
 0.84 with sigma of 0.02
 N1-C5 \\sim N1-C6A \\sim N1-C2 \\sim N1-C2A \\sim N1-C3 \\sim N1-C3A
 with sigma of 0.02
 Cl2-O7A \\sim Cl2-O6 \\sim Cl2-O6A \\sim Cl2-O7
 with sigma of 0.02
 C8A-C7A \\sim C8-C7 \\sim C2-C1 \\sim C2A-C1A \\sim C4-C3 \\sim C3A-C4A \\sim
C6-C5 \\sim C6A-C5A
 with sigma of 0.02
 O4-C7 \\sim O4A-C7A \\sim O3A-C5A \\sim O3-C6 \\sim O2A-C4A \\sim O2-C4 \\sim
O1-C1 \\sim O1A-C1A
 with sigma of 0.02
3. Rigid bond restraints
 O1, O2, O3, O4, C1, C2, C3, C4, C5, C6, C7, C8
 with sigma for 1-2 distances of 0.01 and sigma for 1-3 distances of 0.01
 O1A, O2A, O3A, O4A, C1A, C2A, C3A, C4A, C5A, C6A, C7A, C8A
 with sigma for 1-2 distances of 0.01 and sigma for 1-3 distances of 0.01
4. Uiso/Uaniso restraints and constraints
O1A \\sim O2A \\sim O3A \\sim O4A \\sim C1A \\sim C2A \\sim C3A \\sim C4A \\sim
C5A \\sim C6A \\sim C7A \\sim C8A: within 2A with sigma of 0.04 and sigma for
terminal atoms of 0.08 within 2A
O1 \\sim O2 \\sim O3 \\sim O4 \\sim C1 \\sim C2 \\sim C3 \\sim C4 \\sim C5
\\sim C6 \\sim C7 \\sim C8: within 2A with sigma of 0.04 and sigma for terminal
atoms of 0.08 within 2A
Uanis(C3) = Uanis(C3A)
5. Rigid body (RIGU) restrains
 O1, O2, O3, O4, C1, C2, C3, C4, C5, C6, C7, C8
 with sigma for 1-2 distances of 0.004 and sigma for 1-3 distances of 0.004
 O1A, O2A, O3A, O4A, C1A, C2A, C3A, C4A, C5A, C6A, C7A, C8A
 with sigma for 1-2 distances of 0.004 and sigma for 1-3 distances of 0.004
 O6A, O7A
 with sigma for 1-2 distances of 0.004 and sigma for 1-3 distances of 0.004
 O6, O7
 with sigma for 1-2 distances of 0.004 and sigma for 1-3 distances of 0.004
6. Others
 Sof(O6A)=1-FVAR(1)
 Sof(O7A)=0.33333*(1-FVAR(2))
 Sof(O7)=0.33333*FVAR(2)
 Sof(O6)=FVAR(1)
 Fixed Sof: O1(0.5) O1A(0.5) O2(0.5) O2A(0.5) O3(0.5) O3A(0.5) O4(0.5)
 O4A(0.5) C1(0.5) H1a(0.5) H1b(0.5) C1A(0.5) H1Aa(0.5) H1Ab(0.5) C2(0.5)
 H2a(0.5) H2b(0.5) C2A(0.5) H2Aa(0.5) H2Ab(0.5) C3(0.5) H3a(0.5) H3b(0.5)
 C3A(0.5) H3Aa(0.5) H3Ab(0.5) C4(0.5) H4a(0.5) H4b(0.5) C4A(0.5) H4Aa(0.5)
 H4Ab(0.5) C5(0.5) H5a(0.5) H5b(0.5) C5A(0.5) H5Aa(0.5) H5Ab(0.5) C6(0.5)
 H6a(0.5) H6b(0.5) C6A(0.5) H6Aa(0.5) H6Ab(0.5) C7(0.5) H7a(0.5) H7b(0.5)
 C7A(0.5) H7Aa(0.5) H7Ab(0.5) C8(0.5) H8a(0.5) H8b(0.5) C8A(0.5) H8Aa(0.5)
 H8Ab(0.5) O999(0.16667) H999(0.16667)
7.a Secondary CH2 refined with riding coordinates:
 C1(H1a,H1b), C1A(H1Aa,H1Ab), C2(H2a,H2b), C2A(H2Aa,H2Ab), C3(H3a,H3b),
 C3A(H3Aa,H3Ab), C4(H4a,H4b), C4A(H4Aa,H4Ab), C5(H5a,H5b), C5A(H5Aa,H5Ab),
 C6(H6a,H6b), C6A(H6Aa,H6Ab), C7(H7a,H7b), C7A(H7Aa,H7Ab), C8(H8a,H8b),
 C8A(H8Aa,H8Ab)
;
_olex2_diffrn_ambient_temperature_device 'Oxford Cryosystems Cryostream 700+'
_olex2_exptl_crystal_mounting_method 'The crystal was mounted on a MITIGEN holder in Paratone oil'
_olex2_submission_special_instructions 'No special instructions were received'
_oxdiff_exptl_absorpt_empirical_details
;
Empirical correction (ABSPACK) includes:
- Absorption correction using spherical harmonics
- Frame scaling
;
_oxdiff_exptl_absorpt_empirical_full_max 1.614
_oxdiff_exptl_absorpt_empirical_full_min 0.787

loop_
_space_group_symop_operation_xyz
'x, y, z'
'-y, x-y, z'
'-x+y, -x, z'
'x+2/3, y+1/3, z+1/3'
'-y+2/3, x-y+1/3, z+1/3'
'-x+y+2/3, -x+1/3, z+1/3'
'x+1/3, y+2/3, z+2/3'
'-y+1/3, x-y+2/3, z+2/3'
'-x+y+1/3, -x+2/3, z+2/3'
'-x, -y, -z'
'y, -x+y, -z'
'x-y, x, -z'
'-x+2/3, -y+1/3, -z+1/3'
'y+2/3, -x+y+1/3, -z+1/3'
'x-y+2/3, x+1/3, -z+1/3'
'-x+1/3, -y+2/3, -z+2/3'
'y+1/3, -x+y+2/3, -z+2/3'
'x-y+1/3, x+2/3, -z+2/3'

loop_
_atom_site_label
_atom_site_type_symbol
_atom_site_fract_x
_atom_site_fract_y
_atom_site_fract_z
_atom_site_U_iso_or_equiv
_atom_site_adp_type
_atom_site_occupancy
_atom_site_site_symmetry_order
_atom_site_calc_flag
_atom_site_refinement_flags_posn
_atom_site_refinement_flags_adp
_atom_site_refinement_flags_occupancy
_atom_site_disorder_assembly
_atom_site_disorder_group
Fe1 Fe 0.70129(6) 0.55486(6) 0.37169(3) 0.03820(19) Uani 1 1 d . . . . .
Fe2 Fe 0.46814(5) 0.34590(5) 0.40226(2) 0.02594(15) Uani 1 1 d . . . . .
Fe3 Fe 0.666667 0.333333 0.43191(6) 0.0511(4) Uani 1 3 d S T P . .
Fe4 Fe 0.666667 0.333333 0.333333 0.0225(3) Uani 1 6 d S T P . .
Cl1 Cl 0.35771(11) 0.37367(11) 0.44335(4) 0.0441(3) Uani 1 1 d . . . . .
O1 O 0.5911(6) 0.4899(5) 0.4067(2) 0.0354(15) Uani 0.5 1 d D U P A 1
O1A O 0.5515(6) 0.4892(6) 0.3823(4) 0.063(3) Uani 0.5 1 d D U P A 2
O2 O 0.6581(8) 0.5965(7) 0.3195(3) 0.062(2) Uani 0.5 1 d D U P A 1
O2A O 0.7248(6) 0.6223(5) 0.3214(2) 0.0381(17) Uani 0.5 1 d D U P A 2
O3 O 0.8435(6) 0.6422(5) 0.3907(2) 0.0364(16) Uani 0.5 1 d D U P A 1
O3A O 0.8054(6) 0.6097(6) 0.4168(3) 0.051(2) Uani 0.5 1 d D U P A 2
O4 O 0.5790(6) 0.3872(7) 0.4443(2) 0.0443(17) Uani 0.5 1 d D U P A 1
O4A O 0.5249(6) 0.3051(6) 0.4496(2) 0.0386(16) Uani 0.5 1 d D U P A 2
O5 O 0.7431(3) 0.4540(3) 0.37129(14) 0.0479(10) Uani 1 1 d . . . . .
N1 N 0.6953(4) 0.6896(4) 0.39604(16) 0.0493(12) Uani 1 1 d D . . . .
N2 N 0.666667 0.333333 0.5061(2) 0.0376(17) Uani 1 3 d S T P A .
C1 C 0.5996(12) 0.5545(7) 0.4417(3) 0.057(3) Uani 0.5 1 d D U P A 1
H1A H 0.655699 0.564871 0.459821 0.068 Uiso 0.5 1 calc R U P A 1
H1B H 0.537546 0.521724 0.458429 0.068 Uiso 0.5 1 calc R U P A 1
C1A C 0.5148(9) 0.5598(8) 0.3772(5) 0.060(3) Uani 0.5 1 d D U P A 2
H1AA H 0.445239 0.529933 0.387381 0.072 Uiso 0.5 1 calc R U P A 2
H1AB H 0.516680 0.577928 0.347572 0.072 Uiso 0.5 1 calc R U P A 2
C2 C 0.6167(11) 0.6529(8) 0.4264(4) 0.058(3) Uani 0.5 1 d D U P A 1
H2A H 0.554918 0.645120 0.413732 0.070 Uiso 0.5 1 calc R U P A 1
H2B H 0.635922 0.700504 0.449883 0.070 Uiso 0.5 1 calc R U P A 1
C2A C 0.5828(8) 0.6501(10) 0.4025(4) 0.063(3) Uani 0.5 1 d D U P A 2
H2AA H 0.566990 0.633730 0.432335 0.076 Uiso 0.5 1 calc R U P A 2
H2AB H 0.568620 0.704129 0.395623 0.076 Uiso 0.5 1 calc R U P A 2
C3 C 0.691(2) 0.7400(12) 0.3578(4) 0.122(4) Uani 0.5 1 d D U P A 1
H3A H 0.759479 0.779672 0.346303 0.146 Uiso 0.5 1 calc R U P A 1
H3B H 0.667154 0.786614 0.364866 0.146 Uiso 0.5 1 calc R U P A 1
C3A C 0.720(2) 0.7600(13) 0.3616(4) 0.122(4) Uani 0.5 1 d D U P A 2
H3AA H 0.772729 0.827215 0.370447 0.146 Uiso 0.5 1 calc R U P A 2
H3AB H 0.660298 0.764085 0.353716 0.146 Uiso 0.5 1 calc R U P A 2
C4 C 0.6255(13) 0.6693(11) 0.3260(5) 0.103(4) Uani 0.5 1 d D U P A 1
H4A H 0.555247 0.635489 0.335512 0.124 Uiso 0.5 1 calc R U P A 1
H4B H 0.630557 0.705014 0.299713 0.124 Uiso 0.5 1 calc R U P A 1
C4A C 0.7553(17) 0.7276(9) 0.3252(5) 0.106(6) Uani 0.5 1 d D U P A 2
H4AA H 0.732781 0.746924 0.299772 0.127 Uiso 0.5 1 calc R U P A 2
H4AB H 0.829130 0.766121 0.325238 0.127 Uiso 0.5 1 calc R U P A 2
C5 C 0.7984(9) 0.7647(11) 0.4091(9) 0.114(7) Uani 0.5 1 d D U P A 1
H5A H 0.821817 0.822514 0.390080 0.137 Uiso 0.5 1 calc R U P A 1
H5B H 0.793732 0.788278 0.437182 0.137 Uiso 0.5 1 calc R U P A 1
C5A C 0.8310(10) 0.7042(9) 0.4361(6) 0.069(4) Uani 0.5 1 d D U P A 2
H5AA H 0.884925 0.759487 0.420048 0.083 Uiso 0.5 1 calc R U P A 2
H5AB H 0.855852 0.706178 0.464713 0.083 Uiso 0.5 1 calc R U P A 2
C6 C 0.8768(10) 0.7381(9) 0.4107(6) 0.076(4) Uani 0.5 1 d D U P A 1
H6A H 0.937341 0.790172 0.396442 0.091 Uiso 0.5 1 calc R U P A 1
H6B H 0.894307 0.734737 0.440040 0.091 Uiso 0.5 1 calc R U P A 1
C6A C 0.7429(10) 0.7174(11) 0.4377(4) 0.064(3) Uani 0.5 1 d D U P A 2
H6AA H 0.763292 0.787586 0.444174 0.077 Uiso 0.5 1 calc R U P A 2
H6AB H 0.695686 0.673925 0.459375 0.077 Uiso 0.5 1 calc R U P A 2
C7 C 0.5974(9) 0.4396(9) 0.4842(3) 0.046(2) Uani 0.5 1 d D U P A 1
H7A H 0.545129 0.457180 0.489763 0.055 Uiso 0.5 1 calc R U P A 1
H7B H 0.663195 0.501610 0.483969 0.055 Uiso 0.5 1 calc R U P A 1
C7A C 0.4963(9) 0.3018(10) 0.4934(3) 0.050(3) Uani 0.5 1 d D U P A 2
H7AA H 0.425138 0.250652 0.496980 0.060 Uiso 0.5 1 calc R U P A 2
H7AB H 0.504624 0.367229 0.501535 0.060 Uiso 0.5 1 calc R U P A 2
C8 C 0.5951(9) 0.3689(9) 0.5167(3) 0.045(2) Uani 0.5 1 d D U P A 1
H8A H 0.526700 0.310912 0.518827 0.054 Uiso 0.5 1 calc R U P A 1
H8B H 0.613117 0.402892 0.544080 0.054 Uiso 0.5 1 calc R U P A 1
C8A C 0.5589(9) 0.2775(10) 0.5209(3) 0.050(3) Uani 0.5 1 d D U P A 2
H8AA H 0.533601 0.204713 0.520278 0.060 Uiso 0.5 1 calc R U P A 2
H8AB H 0.555051 0.296754 0.549933 0.060 Uiso 0.5 1 calc R U P A 2
Cl2 Cl 0.333333 0.666667 0.34371(10) 0.0528(6) Uani 1 3 d DS T P . .
O6 O 0.4309(6) 0.7057(8) 0.3590(4) 0.113(5) Uani 0.80(2) 1 d D . P B 1
O6A O 0.4248(16) 0.689(2) 0.3260(14) 0.104(18) Uani 0.20(2) 1 d D . P B 2
O7 O 0.333333 0.666667 0.3004(4) 0.193(13) Uani 0.80(2) 3 d DS T P B 1
O7A O 0.333333 0.666667 0.3870(6) 0.38(12) Uani 0.20(2) 3 d DS T P B 2
O999 O 0.319(4) 0.694(3) 0.202(2) 0.23(4) Uani 0.1667 1 d D . P C -1
H999 H 0.337(6) 0.661(5) 0.217(3) 0.271 Uiso 0.1667 1 d D U P D -1

loop_
_atom_site_aniso_label
_atom_site_aniso_U_11
_atom_site_aniso_U_22
_atom_site_aniso_U_33
_atom_site_aniso_U_23
_atom_site_aniso_U_13
_atom_site_aniso_U_12
Fe1 0.0404(4) 0.0394(4) 0.0437(4) -0.0024(3) -0.0041(3) 0.0267(3)
Fe2 0.0295(3) 0.0309(3) 0.0190(3) -0.0026(2) 0.0013(2) 0.0163(2)
Fe3 0.0374(5) 0.0374(5) 0.0785(11) 0.000 0.000 0.0187(2)
Fe4 0.0274(5) 0.0274(5) 0.0128(6) 0.000 0.000 0.0137(2)
Cl1 0.0477(7) 0.0538(7) 0.0375(6) -0.0049(5) 0.0098(5) 0.0303(5)
O1 0.039(4) 0.032(3) 0.034(4) -0.004(3) 0.002(3) 0.016(3)
O1A 0.043(4) 0.055(4) 0.108(8) 0.045(4) 0.039(5) 0.036(3)
O2 0.122(6) 0.085(4) 0.028(4) 0.011(4) 0.019(5) 0.088(4)
O2A 0.058(4) 0.035(3) 0.022(3) 0.001(3) -0.004(3) 0.024(3)
O3 0.044(4) 0.031(3) 0.038(4) -0.002(3) -0.008(3) 0.022(3)
O3A 0.042(4) 0.040(4) 0.078(6) -0.019(4) -0.023(4) 0.026(3)
O4 0.049(4) 0.077(5) 0.029(3) -0.029(3) -0.017(3) 0.048(3)
O4A 0.053(4) 0.045(4) 0.022(3) 0.004(3) -0.002(3) 0.028(3)
O5 0.0429(19) 0.0418(19) 0.067(3) -0.0270(18) -0.0308(18) 0.0272(15)
N1 0.059(3) 0.046(2) 0.057(3) -0.007(2) 0.000(2) 0.037(2)
N2 0.045(3) 0.045(3) 0.023(3) 0.000 0.000 0.0225(13)
C1 0.085(9) 0.034(5) 0.031(5) -0.009(4) -0.004(5) 0.015(5)
C1A 0.054(6) 0.052(5) 0.091(9) 0.023(5) 0.023(6) 0.039(4)
C2 0.090(9) 0.043(5) 0.042(7) -0.003(5) 0.016(6) 0.033(5)
C2A 0.087(7) 0.096(6) 0.043(7) -0.003(6) 0.013(6) 0.072(5)
C3 0.259(11) 0.067(4) 0.073(5) 0.017(4) 0.048(6) 0.107(5)
C3A 0.259(11) 0.067(4) 0.073(5) 0.017(4) 0.048(6) 0.107(5)
C4 0.209(10) 0.141(7) 0.055(8) 0.012(6) 0.011(7) 0.159(5)
C4A 0.205(16) 0.037(5) 0.047(7) 0.000(5) 0.029(8) 0.039(8)
C5 0.054(7) 0.051(7) 0.24(2) -0.062(10) -0.025(10) 0.028(5)
C5A 0.061(6) 0.051(6) 0.099(11) -0.037(6) -0.028(7) 0.031(5)
C6 0.073(7) 0.049(6) 0.117(12) -0.043(6) -0.040(8) 0.039(5)
C6A 0.089(7) 0.068(7) 0.060(8) -0.027(6) -0.024(6) 0.057(5)
C7 0.053(5) 0.072(6) 0.028(4) -0.022(4) -0.010(4) 0.042(5)
C7A 0.052(6) 0.070(7) 0.027(4) 0.004(5) 0.006(4) 0.030(5)
C8 0.049(6) 0.065(6) 0.024(4) -0.017(4) 0.003(4) 0.031(5)
C8A 0.056(6) 0.071(7) 0.016(4) 0.008(4) 0.006(4) 0.027(5)
Cl2 0.0428(8) 0.0428(8) 0.0729(18) 0.000 0.000 0.0214(4)
O6 0.044(4) 0.106(7) 0.187(13) 0.011(7) -0.017(5) 0.035(4)
O6A 0.039(13) 0.038(13) 0.23(5) 0.015(19) 0.06(2) 0.019(9)
O7 0.26(2) 0.26(2) 0.054(10) 0.000 0.000 0.131(10)
O7A 0.54(18) 0.54(18) 0.05(5) 0.000 0.000 0.27(9)
O999 0.07(4) 0.07(4) 0.50(12) 0.02(6) 0.01(7) 0.01(2)

loop_
_atom_type_symbol
_atom_type_description
_atom_type_scat_dispersion_real
_atom_type_scat_dispersion_imag
_atom_type_scat_source
C C 0.0033 0.0016 'International Tables Vol C Tables 4.2.6.8 and 6.1.1.4'
H H 0.0000 0.0000 'International Tables Vol C Tables 4.2.6.8 and 6.1.1.4'
Cl Cl 0.1484 0.1585 'International Tables Vol C Tables 4.2.6.8 and 6.1.1.4'
Fe Fe 0.3463 0.8444 'International Tables Vol C Tables 4.2.6.8 and 6.1.1.4'
N N 0.0061 0.0033 'International Tables Vol C Tables 4.2.6.8 and 6.1.1.4'
O O 0.0106 0.0060 'International Tables Vol C Tables 4.2.6.8 and 6.1.1.4'

loop_
_geom_angle_atom_site_label_1
_geom_angle_atom_site_label_2
_geom_angle_atom_site_label_3
_geom_angle
_geom_angle_site_symmetry_1
_geom_angle_site_symmetry_3
_geom_angle_publ_flag
O1 Fe1 O2 108.2(4) . . ?
O1 Fe1 O3 125.3(3) . . ?
O1 Fe1 O5 98.7(3) . . ?
O1 Fe1 N1 80.8(3) . . ?
O1A Fe1 N1 80.9(3) . . ?
O2 Fe1 N1 79.7(3) . . ?
O2A Fe1 O1A 106.3(4) . . ?
O2A Fe1 O3A 119.9(4) . . ?
O2A Fe1 O5 113.0(3) . . ?
O2A Fe1 N1 82.5(3) . . ?
O3 Fe1 O2 117.4(4) . . ?
O3 Fe1 N1 79.2(2) . . ?
O3A Fe1 O1A 124.0(5) . . ?
O3A Fe1 N1 75.9(3) . . ?
O5 Fe1 O1A 110.4(3) . . ?
O5 Fe1 O2 122.6(3) . . ?
O5 Fe1 O3 81.5(2) . . ?
O5 Fe1 O3A 80.1(2) . . ?
O5 Fe1 N1 155.72(17) . . ?
O1 Fe2 Cl1 97.1(2) . . ?
O1 Fe2 O2A 86.8(3) . 18_545 ?
O1A Fe2 Cl1 95.7(2) . . ?
O1A Fe2 O2 84.3(5) . 18_545 ?
O2 Fe2 Cl1 96.9(2) 18_545 . ?
O2 Fe2 O1 111.5(4) 18_545 . ?
O2 Fe2 O2A 25.1(3) 18_545 18_545 ?
O2 Fe2 O3 64.9(4) 18_545 2_655 ?
O2 Fe2 O3A 92.9(4) 18_545 2_655 ?
O2 Fe2 O5 84.8(3) 18_545 2_655 ?
O2A Fe2 Cl1 96.4(2) 18_545 . ?
O3 Fe2 Cl1 90.9(2) 2_655 . ?
O3 Fe2 O1 171.6(3) 2_655 . ?
O3 Fe2 O2A 90.0(3) 2_655 18_545 ?
O3 Fe2 O3A 28.2(3) 2_655 2_655 ?
O3 Fe2 O5 78.1(2) 2_655 2_655 ?
O3A Fe2 Cl1 90.6(2) 2_655 . ?
O4 Fe2 Cl1 98.39(19) . . ?
O4 Fe2 O1 56.0(3) . . ?
O4 Fe2 O2 161.4(3) . 18_545 ?
O4 Fe2 O2A 141.3(4) . 18_545 ?
O4 Fe2 O3 125.2(3) . 2_655 ?
O4 Fe2 O3A 97.5(4) . 2_655 ?
O4 Fe2 O5 82.7(2) . 2_655 ?
O4A Fe2 Cl1 96.0(2) . . ?
O4A Fe2 O1A 116.3(4) . . ?
O4A Fe2 O2 154.4(4) . 18_545 ?
O5 Fe2 Cl1 167.09(12) 2_655 . ?
O5 Fe2 O1 94.2(2) 2_655 . ?
O5 Fe2 O2A 90.5(2) 2_655 18_545 ?
O5 Fe2 O3A 76.5(2) 2_655 2_655 ?
O4 Fe3 O4 115.97(14) 3_665 . ?
O4 Fe3 O4 115.97(14) 2_655 3_665 ?
O4 Fe3 O4 115.97(14) 2_655 . ?
O4 Fe3 O4A 32.3(3) 2_655 2_655 ?
O4 Fe3 O4A 32.3(3) 3_665 3_665 ?
O4 Fe3 O4A 141.6(3) . 2_655 ?
O4 Fe3 O4A 84.0(3) . 3_665 ?
O4 Fe3 O4A 84.0(3) 3_665 2_655 ?
O4 Fe3 O4A 141.6(3) 2_655 3_665 ?
O4 Fe3 N2 78.3(2) . . ?
O4 Fe3 N2 78.3(2) 3_665 . ?
O4 Fe3 N2 78.3(2) 2_655 . ?
O4A Fe3 O4A 112.87(16) 3_665 . ?
O4A Fe3 O4A 112.87(16) 2_655 . ?
O4A Fe3 N2 74.18(18) 2_655 . ?
O4A Fe3 N2 74.18(18) . . ?
O4A Fe3 N2 74.19(19) 3_665 . ?
O5 Fe4 O5 87.94(19) 17 16_655 ?
O5 Fe4 O5 92.06(19) 17 . ?
O5 Fe4 O5 87.94(19) 3_665 . ?
O5 Fe4 O5 92.06(19) 17 3_665 ?
O5 Fe4 O5 180.00(16) 17 2_655 ?
O5 Fe4 O5 87.94(19) . 2_655 ?
O5 Fe4 O5 180.0 3_665 18_545 ?
O5 Fe4 O5 92.06(19) 16_655 3_665 ?
O5 Fe4 O5 180.0 16_655 . ?
O5 Fe4 O5 87.94(19) 16_655 18_545 ?
O5 Fe4 O5 92.06(19) 16_655 2_655 ?
O5 Fe4 O5 92.06(19) 18_545 . ?
O5 Fe4 O5 92.06(19) 18_545 2_655 ?
O5 Fe4 O5 87.94(19) 3_665 2_655 ?
O5 Fe4 O5 87.94(19) 17 18_545 ?
Fe1 O1 Fe2 129.4(4) . . ?
C1 O1 Fe1 110.5(7) . . ?
C1 O1 Fe2 120.1(7) . . ?
Fe2 O1A Fe1 122.6(4) . . ?
C1A O1A Fe1 112.1(6) . . ?
C1A O1A Fe2 125.1(7) . . ?
Fe1 O2 Fe2 116.7(4) . 17 ?
C4 O2 Fe1 115.0(8) . . ?
C4 O2 Fe2 127.9(8) . 17 ?
Fe1 O2A Fe2 121.2(4) . 17 ?
C4A O2A Fe1 114.8(7) . . ?
C4A O2A Fe2 122.6(8) . 17 ?
Fe1 O3 Fe2 98.4(3) . 3_665 ?
C6 O3 Fe1 121.9(7) . . ?
C6 O3 Fe2 131.2(8) . 3_665 ?
Fe1 O3A Fe2 98.3(4) . 3_665 ?
C5A O3A Fe1 119.5(8) . . ?
C5A O3A Fe2 136.9(7) . 3_665 ?
Fe3 O4 Fe2 112.9(3) . . ?
C7 O4 Fe2 131.2(6) . . ?
C7 O4 Fe3 115.4(6) . . ?
Fe2 O4A Fe3 107.8(3) . . ?
C7A O4A Fe2 124.4(7) . . ?
C7A O4A Fe3 122.4(6) . . ?
Fe1 O5 Fe2 99.78(16) . 3_665 ?
Fe1 O5 Fe4 117.37(18) . . ?
Fe4 O5 Fe2 140.9(2) . 3_665 ?
C2 N1 Fe1 106.6(5) . . ?
C2 N1 C3 121.7(13) . . ?
C2 N1 C5 118.9(12) . . ?
C2A N1 Fe1 103.8(5) . . ?
C3 N1 Fe1 103.3(8) . . ?
C3 N1 C5 97.7(14) . . ?
C3A N1 Fe1 107.8(7) . . ?
C3A N1 C2A 102.7(13) . . ?
C3A N1 C6A 124.1(11) . . ?
C5 N1 Fe1 107.0(6) . . ?
C6A N1 Fe1 109.5(6) . . ?
C6A N1 C2A 107.0(8) . . ?
C8 N2 Fe3 103.2(5) . . ?
C8 N2 Fe3 103.2(5) 2_655 . ?
C8 N2 Fe3 103.2(5) 3_665 . ?
C8 N2 C8 115.0(3) 3_665 . ?
C8 N2 C8 115.0(3) 2_655 . ?
C8 N2 C8 115.0(3) 2_655 3_665 ?
C8 N2 C8A 67.0(6) . 3_665 ?
C8 N2 C8A 48.5(6) 2_655 2_655 ?
C8 N2 C8A 48.5(6) 3_665 3_665 ?
C8 N2 C8A 147.2(7) . 2_655 ?
C8 N2 C8A 147.2(7) 2_655 3_665 ?
C8 N2 C8A 67.0(6) 3_665 2_655 ?
C8A N2 Fe3 108.2(5) 2_655 . ?
C8A N2 Fe3 108.2(5) . . ?
C8A N2 Fe3 108.2(5) 3_665 . ?
C8A N2 C8A 110.7(4) 2_655 . ?
C8A N2 C8A 110.7(4) 3_665 . ?
O1 C1 H1A 109.5 . . ?
O1 C1 H1B 109.5 . . ?
O1 C1 C2 110.7(9) . . ?
H1A C1 H1B 108.1 . . ?
C2 C1 H1A 109.5 . . ?
C2 C1 H1B 109.5 . . ?
O1A C1A H1AA 110.5 . . ?
O1A C1A H1AB 110.5 . . ?
O1A C1A C2A 106.3(11) . . ?
H1AA C1A H1AB 108.7 . . ?
C2A C1A H1AA 110.5 . . ?
C2A C1A H1AB 110.5 . . ?
N1 C2 C1 108.1(10) . . ?
N1 C2 H2A 110.1 . . ?
N1 C2 H2B 110.1 . . ?
C1 C2 H2A 110.1 . . ?
C1 C2 H2B 110.1 . . ?
H2A C2 H2B 108.4 . . ?
N1 C2A H2AA 108.5 . . ?
N1 C2A H2AB 108.5 . . ?
C1A C2A N1 115.1(9) . . ?
C1A C2A H2AA 108.5 . . ?
C1A C2A H2AB 108.5 . . ?
H2AA C2A H2AB 107.5 . . ?
N1 C3 H3A 109.1 . . ?
N1 C3 H3B 109.1 . . ?
N1 C3 C4 112.6(12) . . ?
H3A C3 H3B 107.8 . . ?
C4 C3 H3A 109.1 . . ?
C4 C3 H3B 109.1 . . ?
N1 C3A H3AA 109.6 . . ?
N1 C3A H3AB 109.6 . . ?
N1 C3A C4A 110.5(13) . . ?
H3AA C3A H3AB 108.1 . . ?
C4A C3A H3AA 109.6 . . ?
C4A C3A H3AB 109.6 . . ?
O2 C4 C3 107.2(14) . . ?
O2 C4 H4A 110.3 . . ?
O2 C4 H4B 110.3 . . ?
C3 C4 H4A 110.3 . . ?
C3 C4 H4B 110.3 . . ?
H4A C4 H4B 108.5 . . ?
O2A C4A C3A 118.4(12) . . ?
O2A C4A H4AA 107.7 . . ?
O2A C4A H4AB 107.7 . . ?
C3A C4A H4AA 107.7 . . ?
C3A C4A H4AB 107.7 . . ?
H4AA C4A H4AB 107.1 . . ?
N1 C5 H5A 107.2 . . ?
N1 C5 H5B 107.2 . . ?
H5A C5 H5B 106.9 . . ?
C6 C5 N1 120.4(10) . . ?
C6 C5 H5A 107.2 . . ?
C6 C5 H5B 107.2 . . ?
O3A C5A H5AA 109.6 . . ?
O3A C5A H5AB 109.6 . . ?
O3A C5A C6A 110.3(10) . . ?
H5AA C5A H5AB 108.1 . . ?
C6A C5A H5AA 109.6 . . ?
C6A C5A H5AB 109.6 . . ?
O3 C6 C5 110.5(10) . . ?
O3 C6 H6A 109.5 . . ?
O3 C6 H6B 109.5 . . ?
C5 C6 H6A 109.5 . . ?
C5 C6 H6B 109.5 . . ?
H6A C6 H6B 108.1 . . ?
N1 C6A H6AA 110.4 . . ?
N1 C6A H6AB 110.4 . . ?
C5A C6A N1 106.8(10) . . ?
C5A C6A H6AA 110.4 . . ?
C5A C6A H6AB 110.4 . . ?
H6AA C6A H6AB 108.6 . . ?
O4 C7 H7A 110.5 . . ?
O4 C7 H7B 110.5 . . ?
O4 C7 C8 106.2(8) . . ?
H7A C7 H7B 108.7 . . ?
C8 C7 H7A 110.5 . . ?
C8 C7 H7B 110.5 . . ?
O4A C7A H7AA 109.5 . . ?
O4A C7A H7AB 109.5 . . ?
O4A C7A C8A 110.7(9) . . ?
H7AA C7A H7AB 108.1 . . ?
C8A C7A H7AA 109.5 . . ?
C8A C7A H7AB 109.5 . . ?
N2 C8 H8A 109.5 . . ?
N2 C8 H8B 109.5 . . ?
C7 C8 N2 110.8(8) . . ?
C7 C8 H8A 109.5 . . ?
C7 C8 H8B 109.5 . . ?
H8A C8 H8B 108.1 . . ?
N2 C8A H8AA 109.7 . . ?
N2 C8A H8AB 109.7 . . ?
C7A C8A N2 109.7(8) . . ?
C7A C8A H8AA 109.7 . . ?
C7A C8A H8AB 109.7 . . ?
H8AA C8A H8AB 108.2 . . ?
O6 Cl2 O6 108.5(6) . 3_565 ?
O6 Cl2 O6 108.5(6) 2_665 . ?
O6 Cl2 O6 108.5(6) 2_665 3_565 ?
O6A Cl2 O6 133.7(13) . 2_665 ?
O6A Cl2 O6 115.9(15) 3_565 2_665 ?
O6A Cl2 O6 45.5(17) 2_665 2_665 ?
O6A Cl2 O6A 105(2) 3_565 . ?
O6A Cl2 O6A 105(2) 2_665 . ?
O6A Cl2 O6A 105(2) 2_665 3_565 ?
O7 Cl2 O6 110.4(6) . 2_665 ?
O7 Cl2 O6 110.4(6) . 3_565 ?
O7 Cl2 O6 110.4(6) . . ?
O7 Cl2 O6A 66(2) . 3_565 ?
O7 Cl2 O6A 66(2) . 2_665 ?
O7A Cl2 O6 69.6(6) . 2_665 ?
O7A Cl2 O6A 114(2) . 3_565 ?
O7A Cl2 O6A 114(2) . 2_665 ?
O7A Cl2 O6A 114(2) . . ?

loop_
_geom_bond_atom_site_label_1
_geom_bond_atom_site_label_2
_geom_bond_distance
_geom_bond_site_symmetry_2
_geom_bond_publ_flag
Fe1 O1 1.824(7) . ?
Fe1 O1A 1.999(8) . ?
Fe1 O2 1.985(9) . ?
Fe1 O2A 1.819(7) . ?
Fe1 O3 1.976(7) . ?
Fe1 O3A 1.970(8) . ?
Fe1 O5 1.926(4) . ?
Fe1 N1 2.226(5) . ?
Fe2 Cl1 2.3144(14) . ?
Fe2 O1 2.047(7) . ?
Fe2 O1A 1.991(8) . ?
Fe2 O2 1.997(8) 18_545 ?
Fe2 O2A 2.068(7) 18_545 ?
Fe2 O3 2.017(7) 2_655 ?
Fe2 O3A 2.025(8) 2_655 ?
Fe2 O4 1.979(7) . ?
Fe2 O4A 1.970(7) . ?
Fe2 O5 2.024(3) 2_655 ?
Fe3 O4 1.915(7) 2_655 ?
Fe3 O4 1.915(7) 3_665 ?
Fe3 O4 1.915(7) . ?
Fe3 O4A 2.047(8) 2_655 ?
Fe3 O4A 2.047(8) . ?
Fe3 O4A 2.047(8) 3_665 ?
Fe3 N2 2.334(7) . ?
Fe4 O5 1.999(3) 17 ?
Fe4 O5 1.999(3) 18_545 ?
Fe4 O5 1.999(3) . ?
Fe4 O5 1.999(3) 3_665 ?
Fe4 O5 1.999(3) 16_655 ?
Fe4 O5 1.999(3) 2_655 ?
O1 C1 1.437(10) . ?
O1A C1A 1.441(10) . ?
O2 C4 1.432(11) . ?
O2A C4A 1.428(11) . ?
O3 C6 1.425(10) . ?
O3A C5A 1.420(11) . ?
O4 C7 1.437(9) . ?
O4A C7A 1.438(10) . ?
N1 C2 1.407(11) . ?
N1 C2A 1.512(11) . ?
N1 C3 1.441(12) . ?
N1 C3A 1.434(12) . ?
N1 C5 1.459(11) . ?
N1 C6A 1.452(11) . ?
N2 C8 1.471(11) . ?
N2 C8 1.471(11) 2_655 ?
N2 C8 1.471(11) 3_665 ?
N2 C8A 1.490(11) 2_655 ?
N2 C8A 1.490(11) . ?
N2 C8A 1.490(11) 3_665 ?
C1 H1A 0.9700 . ?
C1 H1B 0.9700 . ?
C1 C2 1.461(12) . ?
C1A H1AA 0.9700 . ?
C1A H1AB 0.9700 . ?
C1A C2A 1.468(13) . ?
C2 H2A 0.9700 . ?
C2 H2B 0.9700 . ?
C2A H2AA 0.9700 . ?
C2A H2AB 0.9700 . ?
C3 H3A 0.9700 . ?
C3 H3B 0.9700 . ?
C3 C4 1.441(14) . ?
C3A H3AA 0.9700 . ?
C3A H3AB 0.9700 . ?
C3A C4A 1.449(15) . ?
C4 H4A 0.9700 . ?
C4 H4B 0.9700 . ?
C4A H4AA 0.9700 . ?
C4A H4AB 0.9700 . ?
C5 H5A 0.9700 . ?
C5 H5B 0.9700 . ?
C5 C6 1.434(13) . ?
C5A H5AA 0.9700 . ?
C5A H5AB 0.9700 . ?
C5A C6A 1.447(13) . ?
C6 H6A 0.9700 . ?
C6 H6B 0.9700 . ?
C6A H6AA 0.9700 . ?
C6A H6AB 0.9700 . ?
C7 H7A 0.9700 . ?
C7 H7B 0.9700 . ?
C7 C8 1.469(12) . ?
C7A H7AA 0.9700 . ?
C7A H7AB 0.9700 . ?
C7A C8A 1.460(12) . ?
C8 H8A 0.9700 . ?
C8 H8B 0.9700 . ?
C8A H8AA 0.9700 . ?
C8A H8AB 0.9700 . ?
Cl2 O6 1.376(7) . ?
Cl2 O6 1.376(7) 2_665 ?
Cl2 O6 1.376(7) 3_565 ?
Cl2 O6A 1.370(15) . ?
Cl2 O6A 1.370(15) 3_565 ?
Cl2 O6A 1.370(15) 2_665 ?
Cl2 O7 1.364(13) . ?
Cl2 O7A 1.363(17) . ?
O999 H999 0.84(2) . ?

loop_
_geom_torsion_atom_site_label_1
_geom_torsion_atom_site_label_2
_geom_torsion_atom_site_label_3
_geom_torsion_atom_site_label_4
_geom_torsion
_geom_torsion_site_symmetry_1
_geom_torsion_site_symmetry_2
_geom_torsion_site_symmetry_3
_geom_torsion_site_symmetry_4
_geom_torsion_publ_flag
Fe1 O1 C1 C2 53.6(13) . . . . ?
Fe1 O1A C1A C2A -50.0(12) . . . . ?
Fe1 O2 C4 C3 38.2(16) . . . . ?
Fe1 O2A C4A C3A -29(2) . . . . ?
Fe1 O3 C6 C5 -8(2) . . . . ?
Fe1 O3A C5A C6A 32.5(17) . . . . ?
Fe1 N1 C2 C1 22.0(11) . . . . ?
Fe1 N1 C2A C1A -22.9(12) . . . . ?
Fe1 N1 C3 C4 41(2) . . . . ?
Fe1 N1 C3A C4A -9(2) . . . . ?
Fe1 N1 C5 C6 -9(3) . . . . ?
Fe1 N1 C6A C5A 39.2(12) . . . . ?
Fe2 O1 C1 C2 -127.4(10) . . . . ?
Fe2 O1A C1A C2A 125.2(10) . . . . ?
Fe2 O2 C4 C3 -134.5(12) 17 . . . ?
Fe2 O2A C4A C3A 137.8(17) 17 . . . ?
Fe2 O3 C6 C5 -148.6(14) 3_665 . . . ?
Fe2 O3A C5A C6A -179.7(10) 3_665 . . . ?
Fe2 O4 C7 C8 118.5(9) . . . . ?
Fe2 O4A C7A C8A -174.8(8) . . . . ?
Fe3 O4 C7 C8 -53.1(11) . . . . ?
Fe3 O4A C7A C8A -24.1(13) . . . . ?
Fe3 N2 C8 C7 -31.3(8) . . . . ?
Fe3 N2 C8A C7A -38.7(10) . . . . ?
O1 C1 C2 N1 -48.3(15) . . . . ?
O1A Fe1 O2A Fe2 -71.8(6) . . . 17 ?
O1A Fe1 O2A C4A 95.1(12) . . . . ?
O1A C1A C2A N1 47.6(15) . . . . ?
O2 Fe1 O1 Fe2 75.5(6) . . . . ?
O2 Fe1 O1 C1 -105.7(8) . . . . ?
O3 Fe1 O1 Fe2 -138.9(5) . . . . ?
O3 Fe1 O1 C1 40.0(9) . . . . ?
O3A Fe1 O2A Fe2 141.0(4) . . . 17 ?
O3A Fe1 O2A C4A -52.1(13) . . . . ?
O3A C5A C6A N1 -45.9(17) . . . . ?
O4 C7 C8 N2 54.1(11) . . . . ?
O4A C7A C8A N2 41.0(13) . . . . ?
O5 Fe1 O1 Fe2 -53.2(5) . . . . ?
O5 Fe1 O1 C1 125.7(7) . . . . ?
O5 Fe1 O2A Fe2 49.4(5) . . . 17 ?
O5 Fe1 O2A C4A -143.7(12) . . . . ?
N1 Fe1 O1 Fe2 151.4(6) . . . . ?
N1 Fe1 O1 C1 -29.7(7) . . . . ?
N1 Fe1 O2A Fe2 -150.0(5) . . . 17 ?
N1 Fe1 O2A C4A 16.9(12) . . . . ?
N1 C3 C4 O2 -54(2) . . . . ?
N1 C3A C4A O2A 24(3) . . . . ?
N1 C5 C6 O3 11(3) . . . . ?
C2 N1 C3 C4 -78(2) . . . . ?
C2 N1 C5 C6 112(2) . . . . ?
C2A N1 C3A C4A -117.9(18) . . . . ?
C2A N1 C6A C5A 151.1(11) . . . . ?
C3 N1 C2 C1 139.8(11) . . . . ?
C3 N1 C5 C6 -116(2) . . . . ?
C3A N1 C2A C1A 89.4(13) . . . . ?
C3A N1 C6A C5A -89.9(16) . . . . ?
C5 N1 C2 C1 -98.8(12) . . . . ?
C5 N1 C3 C4 150.5(19) . . . . ?
C6A N1 C2A C1A -138.6(11) . . . . ?
C6A N1 C3A C4A 121.1(16) . . . . ?
C8 N2 C8 C7 80.2(13) 3_665 . . . ?
C8 N2 C8 C7 -142.8(9) 2_655 . . . ?
C8A N2 C8A C7A 79.8(14) 3_665 . . . ?
C8A N2 C8A C7A -157.2(9) 2_655 . . . ?
